data_4116394
loop_
_publ_author_name
'Gregory S. Hair'
'Alan H. Cowley'
'Richard A. Jones'
'Brian G. McBurnett'
'Andreas Voigt'

_publ_section_title
;
 Arene Complexes of Al(C6F5)3. Relationship to a D\'ej\`a Vu Silylium Ion
;
_journal_name_full 'Journal of the American Chemical Society'
_journal_page_first 4922
_journal_page_last 4923
_journal_paper_doi 10.1021/ja9904336
_journal_volume 121
_journal_year 1999
_chemical_compound_source selfmade
_chemical_formula_structural Al(C6F5)(C6H6)
_chemical_formula_sum 'C27 H9 Al F15'
_chemical_formula_weight 645.32
_chemical_melting_point 391(1)
_chemical_name_common Tris(pentafluorophenyl)alane
_chemical_name_systematic
; 
 ? 
;
_space_group_IT_number 2
_symmetry_cell_setting triclinic
_symmetry_space_group_name_Hall '-P 1'
_symmetry_space_group_name_H-M 'P -1'
_atom_sites_solution_hydrogens geom
_atom_sites_solution_primary direct
_atom_sites_solution_secondary difmap
_audit_creation_method SHELXL
_cell_angle_alpha 73.700(10)
_cell_angle_beta 78.490(10)
_cell_angle_gamma 84.740(10)
_cell_formula_units_Z 2
_cell_length_a 7.4080(10)
_cell_length_b 11.3780(10)
_cell_length_c 15.6060(10)
_cell_measurement_reflns_used 75
_cell_measurement_temperature 293(2)
_cell_measurement_theta_max 23.099
_cell_measurement_theta_min 9.549
_cell_volume 1236.3(2)
_computing_cell_refinement 'Siemens XSCANS'
_computing_data_collection 'Siemens XSCANS'
_computing_data_reduction 'Siemens XSCANS'
_computing_molecular_graphics 'Siemens SHELXTL'
_computing_publication_material 'Siemens SHELXTL'
_computing_structure_refinement 'SHELXL-93 (Sheldrick, 1993)'
_computing_structure_solution 'SHELXS-86 (Sheldrick, 1990)'
_diffrn_ambient_temperature 293(2)
_diffrn_measurement_device 'Siemens P4'
_diffrn_measurement_method '\w scans'
_diffrn_radiation_monochromator graphite
_diffrn_radiation_source 'fine-focus sealed tube'
_diffrn_radiation_type MoK\a
_diffrn_radiation_wavelength 0.71073
_diffrn_reflns_av_R_equivalents 0.0746
_diffrn_reflns_av_sigmaI/netI 0.1996
_diffrn_reflns_limit_h_max 9
_diffrn_reflns_limit_h_min -1
_diffrn_reflns_limit_k_max 13
_diffrn_reflns_limit_k_min -14
_diffrn_reflns_limit_l_max 20
_diffrn_reflns_limit_l_min -20
_diffrn_reflns_number 6355
_diffrn_reflns_theta_max 27.50
_diffrn_reflns_theta_min 2.00
_diffrn_standards_decay_% 4.58
_diffrn_standards_interval_count 97
_diffrn_standards_interval_time n/a
_diffrn_standards_number 3
_exptl_absorpt_coefficient_mu 0.213
_exptl_absorpt_correction_T_max 1.01732
_exptl_absorpt_correction_T_min 0.48709
_exptl_absorpt_correction_type SHELXA
_exptl_crystal_colour colorless
_exptl_crystal_density_diffrn 1.734
_exptl_crystal_density_meas ?
_exptl_crystal_density_method none
_exptl_crystal_description parallelepiped
_exptl_crystal_F_000 638
_exptl_crystal_size_max 0.21
_exptl_crystal_size_mid 0.14
_exptl_crystal_size_min 0.10
_refine_diff_density_max 0.380
_refine_diff_density_min -0.292
_refine_diff_density_rms 0.078
_refine_ls_extinction_coef n/a
_refine_ls_extinction_method none
_refine_ls_goodness_of_fit_all 1.017
_refine_ls_goodness_of_fit_obs 1.222
_refine_ls_hydrogen_treatment noref
_refine_ls_matrix_type full
_refine_ls_number_parameters 388
_refine_ls_number_reflns 5461
_refine_ls_number_restraints 0
_refine_ls_restrained_S_all 1.019
_refine_ls_restrained_S_obs 1.222
_refine_ls_R_factor_all 0.2372
_refine_ls_R_factor_obs 0.0844
_refine_ls_shift/esd_max -0.003
_refine_ls_shift/esd_mean 0.000
_refine_ls_structure_factor_coef Fsqd
_refine_ls_weighting_details 'w=1/[\s^2^(Fo^2^)+(0.0700P)^2^+0.0000P] where P=(Fo^2^+2Fc^2^)/3'
_refine_ls_weighting_scheme calc
_refine_ls_wR_factor_all 0.2164
_refine_ls_wR_factor_obs 0.1495
_reflns_number_observed 2020
_reflns_number_total 5463
_reflns_observed_criterion >2sigma(I)
_cod_data_source_file ja9904336_1.cif
_cod_data_source_block greg17
_cod_depositor_comments
;
The following automatic conversions were performed:

'_exptl_crystal_density_meas' value 'n/a' was changed to '?' - the
value is perceived as not measured.

Automatic conversion script
Id: cif_fix_values 3008 2015-01-20 13:52:24Z robertas 

The following automatic conversions were performed:

'_refine_ls_weighting_scheme' value 'calc
w=1/[\s^2^(Fo^2^)+(0.0700P)^2^+0.0000P] where P=(Fo^2^+2Fc^2^)/3' was
changed to 'calc'. New tag '_refine_ls_weighting_details' was
created. The value of the new tag was set to
'w=1/[\s^2^(Fo^2^)+(0.0700P)^2^+0.0000P] where P=(Fo^2^+2Fc^2^)/3'.

Automatic conversion script
Id: cif_fix_values 3143 2015-03-26 13:38:13Z robertas 
;
_cod_database_code 4116394

loop_
_symmetry_equiv_pos_as_xyz
'x, y, z'
'-x, -y, -z'

loop_
_atom_site_aniso_label
_atom_site_aniso_U_11
_atom_site_aniso_U_22
_atom_site_aniso_U_33
_atom_site_aniso_U_23
_atom_site_aniso_U_13
_atom_site_aniso_U_12
Al1 0.0325(11) 0.0287(12) 0.0277(11) -0.0063(9) -0.0053(9) -0.0014(9)
F1 0.032(2) 0.095(4) 0.042(2) -0.028(2) -0.011(2) -0.002(2)
F2 0.049(3) 0.120(4) 0.037(3) -0.033(3) 0.002(2) -0.010(3)
F3 0.067(3) 0.112(4) 0.032(2) -0.027(3) -0.014(2) -0.004(3)
F4 0.052(3) 0.129(5) 0.066(3) -0.039(3) -0.033(3) 0.004(3)
F5 0.031(2) 0.130(5) 0.051(3) -0.036(3) -0.001(2) -0.010(3)
F6 0.035(2) 0.049(3) 0.056(3) -0.023(2) -0.007(2) 0.002(2)
F7 0.069(3) 0.041(3) 0.119(4) -0.034(3) -0.039(3) 0.019(2)
F8 0.074(3) 0.030(3) 0.097(4) -0.005(2) -0.032(3) -0.007(2)
F9 0.052(3) 0.049(3) 0.070(3) -0.019(2) -0.003(2) -0.018(2)
F10 0.036(2) 0.043(3) 0.063(3) -0.020(2) -0.010(2) 0.002(2)
F11 0.056(3) 0.029(2) 0.032(2) -0.005(2) -0.003(2) -0.003(2)
F12 0.052(3) 0.063(3) 0.033(2) -0.020(2) 0.002(2) -0.002(2)
F13 0.054(3) 0.045(3) 0.070(3) -0.029(2) -0.004(2) 0.006(2)
F14 0.080(3) 0.029(3) 0.069(3) -0.001(2) -0.013(3) 0.006(2)
F15 0.060(3) 0.036(3) 0.036(2) 0.005(2) 0.002(2) -0.005(2)
C1 0.030(4) 0.048(5) 0.030(4) -0.013(3) -0.010(3) -0.002(3)
C2 0.042(4) 0.031(4) 0.042(4) -0.005(3) -0.013(3) -0.008(3)
C3 0.043(4) 0.053(5) 0.034(4) -0.016(4) -0.007(3) -0.013(4)
C4 0.040(4) 0.046(5) 0.050(5) -0.026(4) -0.003(4) -0.011(4)
C5 0.035(4) 0.033(4) 0.059(5) -0.008(4) -0.010(4) -0.010(3)
C6 0.037(4) 0.046(5) 0.036(4) -0.013(4) 0.004(3) -0.013(4)
C7 0.030(4) 0.032(4) 0.033(4) -0.012(3) -0.005(3) -0.004(3)
C8 0.033(4) 0.036(4) 0.033(4) -0.008(3) -0.008(3) -0.001(3)
C9 0.040(4) 0.047(5) 0.035(4) -0.016(3) -0.008(3) -0.006(4)
C10 0.062(5) 0.059(6) 0.023(4) -0.012(4) -0.009(4) -0.010(4)
C11 0.045(5) 0.057(5) 0.042(4) -0.025(4) -0.020(4) 0.002(4)
C12 0.038(4) 0.050(5) 0.037(4) -0.015(4) 0.000(3) -0.008(4)
C13 0.040(4) 0.033(4) 0.026(3) -0.017(3) -0.009(3) 0.003(3)
C14 0.033(4) 0.049(5) 0.034(4) -0.019(4) -0.010(3) -0.005(4)
C15 0.050(5) 0.024(4) 0.055(5) -0.018(4) -0.022(4) 0.013(4)
C16 0.056(5) 0.027(4) 0.045(4) -0.007(3) -0.023(4) -0.006(4)
C17 0.038(4) 0.044(5) 0.041(4) -0.018(4) -0.007(3) -0.012(4)
C18 0.044(4) 0.025(4) 0.038(4) -0.013(3) -0.012(3) 0.000(3)
C19 0.028(4) 0.025(4) 0.030(4) -0.005(3) -0.008(3) -0.008(3)
C20 0.030(4) 0.028(4) 0.038(4) -0.012(3) -0.010(3) -0.001(3)
C21 0.038(4) 0.038(5) 0.032(4) -0.011(3) -0.012(3) -0.004(3)
C22 0.037(4) 0.045(5) 0.045(5) -0.027(4) -0.011(3) 0.004(4)
C23 0.044(4) 0.021(4) 0.053(5) -0.003(3) -0.019(4) 0.000(3)
C24 0.035(4) 0.031(4) 0.037(4) -0.010(3) -0.005(3) -0.007(3)
C25 0.104(11) 0.074(12) 0.126(13) 0.028(9) -0.001(12) -0.015(9)
C26 0.154(17) 0.075(11) 0.113(13) 0.045(9) -0.077(12) -0.067(10)
C27 0.201(19) 0.057(8) 0.064(8) 0.004(6) -0.021(10) -0.024(12)

loop_
_atom_site_label
_atom_site_type_symbol
_atom_site_fract_x
_atom_site_fract_y
_atom_site_fract_z
_atom_site_U_iso_or_equiv
_atom_site_thermal_displace_type
_atom_site_occupancy
_atom_site_calc_flag
_atom_site_refinement_flags
Al1 Al 0.6328(3) 0.6041(2) 0.24239(13) 0.0299(5) Uani 1 d .
F1 F 1.0027(5) 0.6227(4) 0.0798(3) 0.0537(12) Uani 1 d .
F2 F 1.0226(6) 0.6478(5) -0.0965(3) 0.0669(14) Uani 1 d .
F3 F 0.7096(6) 0.6719(5) -0.1663(3) 0.0682(15) Uani 1 d .
F4 F 0.3767(6) 0.6679(5) -0.0570(3) 0.077(2) Uani 1 d .
F5 F 0.3552(5) 0.6450(5) 0.1213(3) 0.0688(15) Uani 1 d .
F6 F 0.9132(5) 0.3726(4) 0.2754(3) 0.0454(11) Uani 1 d .
F7 F 0.8518(6) 0.1319(4) 0.3332(3) 0.0718(15) Uani 1 d .
F8 F 0.5013(6) 0.0528(4) 0.3923(3) 0.0668(14) Uani 1 d .
F9 F 0.2135(6) 0.2178(4) 0.3856(3) 0.0567(12) Uani 1 d .
F10 F 0.2718(5) 0.4584(4) 0.3202(3) 0.0460(11) Uani 1 d .
F11 F 0.3885(5) 0.5708(3) 0.4377(2) 0.0403(10) Uani 1 d .
F12 F 0.1576(5) 0.7248(4) 0.5111(2) 0.0495(11) Uani 1 d .
F13 F 0.1075(6) 0.9588(4) 0.4135(3) 0.0549(12) Uani 1 d .
F14 F 0.2850(6) 1.0362(4) 0.2383(3) 0.0622(13) Uani 1 d .
F15 F 0.5072(6) 0.8800(3) 0.1615(2) 0.0486(11) Uani 1 d .
C1 C 0.9160(9) 0.6401(6) 0.2735(4) 0.035(2) Uani 1 d .
H1A H 1.0223(9) 0.5956(6) 0.2471(4) 0.042 Uiso 1 calc R
C2 C 0.8634(9) 0.5974(6) 0.3673(4) 0.038(2) Uani 1 d .
H2A H 0.8717(9) 0.5139(6) 0.3951(4) 0.046 Uiso 1 calc R
C3 C 0.7996(9) 0.6770(7) 0.4192(5) 0.041(2) Uani 1 d .
H3A H 0.7605(9) 0.6469(7) 0.4814(5) 0.049 Uiso 1 calc R
C4 C 0.7931(9) 0.8012(7) 0.3795(5) 0.043(2) Uani 1 d .
H4A H 0.7518(9) 0.8549(7) 0.4152(5) 0.052 Uiso 1 calc R
C5 C 0.8483(9) 0.8468(7) 0.2861(5) 0.042(2) Uani 1 d .
H5A H 0.8431(9) 0.9308(7) 0.2593(5) 0.051 Uiso 1 calc R
C6 C 0.9103(9) 0.7679(7) 0.2337(5) 0.040(2) Uani 1 d .
H6A H 0.9489(9) 0.7987(7) 0.1714(5) 0.048 Uiso 1 calc R
C7 C 0.6779(9) 0.6355(6) 0.1089(4) 0.031(2) Uani 1 d .
C8 C 0.8436(9) 0.6358(6) 0.0496(4) 0.034(2) Uani 1 d .
C9 C 0.8574(10) 0.6472(7) -0.0419(4) 0.039(2) Uani 1 d .
C10 C 0.6997(11) 0.6599(7) -0.0775(4) 0.047(2) Uani 1 d .
C11 C 0.5299(10) 0.6576(7) -0.0225(5) 0.044(2) Uani 1 d .
C12 C 0.5265(10) 0.6479(7) 0.0678(5) 0.042(2) Uani 1 d .
C13 C 0.5968(9) 0.4267(6) 0.2962(4) 0.031(2) Uani 1 d .
C14 C 0.7346(9) 0.3374(7) 0.3012(4) 0.037(2) Uani 1 d .
C15 C 0.7099(10) 0.2142(6) 0.3311(5) 0.040(2) Uani 1 d .
C16 C 0.5313(11) 0.1754(6) 0.3603(5) 0.041(2) Uani 1 d .
C17 C 0.3865(10) 0.2581(7) 0.3579(5) 0.039(2) Uani 1 d .
C18 C 0.4213(9) 0.3803(6) 0.3241(4) 0.034(2) Uani 1 d .
C19 C 0.4550(8) 0.7179(6) 0.2952(4) 0.0274(15) Uani 1 d .
C20 C 0.3628(9) 0.6855(6) 0.3845(4) 0.031(2) Uani 1 d .
C21 C 0.2477(9) 0.7635(6) 0.4242(4) 0.035(2) Uani 1 d .
C22 C 0.2202(9) 0.8818(7) 0.3754(5) 0.039(2) Uani 1 d .
C23 C 0.3084(10) 0.9187(6) 0.2868(5) 0.039(2) Uani 1 d .
C24 C 0.4222(9) 0.8365(6) 0.2497(4) 0.034(2) Uani 1 d .
C25 C 0.8226(21) 1.0412(17) 0.0079(15) 0.115(5) Uani 1 d .
H25A H 0.7000(21) 1.0692(17) 0.0146(15) 0.138 Uiso 1 calc R
C26 C 0.8846(36) 0.9685(18) -0.0454(13) 0.117(6) Uani 1 d .
H26A H 0.8069(36) 0.9467(18) -0.0779(13) 0.140 Uiso 1 calc R
C27 C 1.0619(42) 0.9262(11) -0.0520(8) 0.111(5) Uani 1 d .
H27A H 1.1044(42) 0.8732(11) -0.0881(8) 0.133 Uiso 1 calc R

loop_
_atom_type_symbol
_atom_type_description
_atom_type_scat_dispersion_real
_atom_type_scat_dispersion_imag
_atom_type_scat_source
C C 0.0033 0.0016 'International Tables Vol C Tables 4.2.6.8 and 6.1.1.4'
H H 0.0000 0.0000 'International Tables Vol C Tables 4.2.6.8 and 6.1.1.4'
F F 0.0171 0.0103 'International Tables Vol C Tables 4.2.6.8 and 6.1.1.4'
Al Al 0.0645 0.0514 'International Tables Vol C Tables 4.2.6.8 and 6.1.1.4'

loop_
_geom_angle_atom_site_label_1
_geom_angle_atom_site_label_2
_geom_angle_atom_site_label_3
_geom_angle
_geom_angle_site_symmetry_1
_geom_angle_site_symmetry_3
C7 Al1 C13 107.9(3) . .
C7 Al1 C19 116.8(3) . .
C13 Al1 C19 117.0(3) . .
C7 Al1 C1 103.9(3) . .
C13 Al1 C1 105.4(3) . .
C19 Al1 C1 104.2(2) . .
C2 C1 C6 118.3(6) . .
C2 C1 Al1 94.6(4) . .
C6 C1 Al1 96.0(4) . .
C3 C2 C1 120.9(7) . .
C2 C3 C4 120.3(7) . .
C3 C4 C5 120.1(7) . .
C6 C5 C4 119.9(7) . .
C5 C6 C1 120.4(7) . .
C12 C7 C8 113.4(6) . .
C12 C7 Al1 117.5(5) . .
C8 C7 Al1 128.8(5) . .
F1 C8 C9 116.0(6) . .
F1 C8 C7 120.3(6) . .
C9 C8 C7 123.7(6) . .
F2 C9 C10 119.7(6) . .
F2 C9 C8 121.1(6) . .
C10 C9 C8 119.2(7) . .
F3 C10 C9 120.3(7) . .
F3 C10 C11 119.2(7) . .
C9 C10 C11 120.5(6) . .
F4 C11 C10 120.4(6) . .
F4 C11 C12 122.5(7) . .
C10 C11 C12 117.1(7) . .
F5 C12 C7 118.0(6) . .
F5 C12 C11 115.9(6) . .
C7 C12 C11 126.1(7) . .
C14 C13 C18 113.3(6) . .
C14 C13 Al1 125.2(5) . .
C18 C13 Al1 121.2(5) . .
C15 C14 F6 116.1(6) . .
C15 C14 C13 125.6(7) . .
F6 C14 C13 118.3(7) . .
F7 C15 C14 122.3(7) . .
F7 C15 C16 120.1(7) . .
C14 C15 C16 117.6(7) . .
C17 C16 F8 120.2(7) . .
C17 C16 C15 120.5(7) . .
F8 C16 C15 119.3(7) . .
F9 C17 C16 119.4(7) . .
F9 C17 C18 121.9(7) . .
C16 C17 C18 118.7(7) . .
F10 C18 C17 116.2(6) . .
F10 C18 C13 119.5(6) . .
C17 C18 C13 124.2(7) . .
C24 C19 C20 113.9(6) . .
C24 C19 Al1 123.5(5) . .
C20 C19 Al1 122.5(5) . .
F11 C20 C21 116.6(6) . .
F11 C20 C19 119.5(6) . .
C21 C20 C19 123.9(6) . .
F12 C21 C20 120.8(6) . .
F12 C21 C22 119.4(6) . .
C20 C21 C22 119.8(6) . .
F13 C22 C21 120.2(6) . .
F13 C22 C23 121.0(7) . .
C21 C22 C23 118.7(7) . .
F14 C23 C22 119.3(7) . .
F14 C23 C24 121.3(7) . .
C22 C23 C24 119.3(7) . .
C19 C24 F15 119.5(6) . .
C19 C24 C23 124.4(7) . .
F15 C24 C23 116.1(6) . .
C26 C25 C27 119.2(15) . 2_775
C25 C26 C27 119.4(15) . .
C25 C27 C26 121.5(14) 2_775 .

loop_
_geom_bond_atom_site_label_1
_geom_bond_atom_site_label_2
_geom_bond_distance
_geom_bond_site_symmetry_2
Al1 C7 1.976(6) .
Al1 C13 1.976(7) .
Al1 C19 1.986(7) .
Al1 C1 2.342(6) .
F1 C8 1.335(7) .
F2 C9 1.343(7) .
F3 C10 1.342(7) .
F4 C11 1.333(8) .
F5 C12 1.370(7) .
F6 C14 1.366(7) .
F7 C15 1.341(7) .
F8 C16 1.366(7) .
F9 C17 1.347(7) .
F10 C18 1.355(7) .
F11 C20 1.356(7) .
F12 C21 1.356(7) .
F13 C22 1.333(7) .
F14 C23 1.354(7) .
F15 C24 1.365(7) .
C1 C2 1.391(8) .
C1 C6 1.413(9) .
C2 C3 1.371(9) .
C3 C4 1.375(9) .
C4 C5 1.392(9) .
C5 C6 1.368(9) .
C7 C12 1.376(9) .
C7 C8 1.382(8) .
C8 C9 1.381(8) .
C9 C10 1.370(9) .
C10 C11 1.372(9) .
C11 C12 1.378(9) .
C13 C14 1.370(9) .
C13 C18 1.389(9) .
C14 C15 1.365(9) .
C15 C16 1.381(10) .
C16 C17 1.360(10) .
C17 C18 1.370(9) .
C19 C24 1.362(9) .
C19 C20 1.387(8) .
C20 C21 1.362(9) .
C21 C22 1.367(9) .
C22 C23 1.371(9) .
C23 C24 1.373(9) .
C25 C26 1.32(2) .
C25 C27 1.33(2) 2_775
C26 C27 1.35(2) .
C27 C25 1.33(2) 2_775
